data_4121166
loop_
_publ_author_name
'Michael S. Eberhart'
'Jack R. Norton'
'Ashley Zuzek'
'Wesley Sattler'
'Serge Ruccolo'

_publ_section_title
;
 Electron Transfer from Hexameric Copper Hydrides
;
_journal_name_full 'Journal of the American Chemical Society'
_journal_page_first 17262
_journal_page_last 17265
_journal_paper_doi 10.1021/ja408925m
_journal_volume 135
_journal_year 2013
_chemical_formula_sum 'C120 H108 Cu6 P6'
_chemical_formula_weight 2117.12
_chemical_name_systematic
; 
 ? 
;
_space_group_IT_number 14
_symmetry_cell_setting monoclinic
_symmetry_space_group_name_Hall '-P 2ybc'
_symmetry_space_group_name_H-M 'P 1 21/c 1'
_atom_sites_solution_hydrogens geom
_atom_sites_solution_primary direct
_atom_sites_solution_secondary difmap
_audit_creation_method SHELXL-97
_cell_angle_alpha 90.00
_cell_angle_beta 91.781(2)
_cell_angle_gamma 90.00
_cell_formula_units_Z 4
_cell_length_a 19.318(2)
_cell_length_b 25.327(3)
_cell_length_c 20.917(2)
_cell_measurement_reflns_used 5264
_cell_measurement_temperature 150(2)
_cell_measurement_theta_max 23.15
_cell_measurement_theta_min 2.17
_cell_volume 10229.1(19)
_computing_cell_refinement 'Bruker SAINT'
_computing_data_collection 'Bruker APEX2'
_computing_data_reduction 'Bruker SAINT'
_computing_molecular_graphics 'Bruker SHELXTL'
_computing_publication_material 'Bruker SHELXTL'
_computing_structure_refinement 'SHELXL-97 (Sheldrick, 2008)'
_computing_structure_solution 'SHELXS-97 (Sheldrick, 2008)'
_diffrn_ambient_temperature 150(2)
_diffrn_measured_fraction_theta_full 1.000
_diffrn_measured_fraction_theta_max 0.796
_diffrn_measurement_device_type 'Bruker APEX-II CCD'
_diffrn_measurement_method '\f and \w scans'
_diffrn_radiation_monochromator graphite
_diffrn_radiation_source 'fine-focus sealed tube'
_diffrn_radiation_type MoK\a
_diffrn_radiation_wavelength 0.71073
_diffrn_reflns_av_R_equivalents 0.2086
_diffrn_reflns_av_sigmaI/netI 0.2227
_diffrn_reflns_limit_h_max 29
_diffrn_reflns_limit_h_min -29
_diffrn_reflns_limit_k_max 36
_diffrn_reflns_limit_k_min 0
_diffrn_reflns_limit_l_max 27
_diffrn_reflns_limit_l_min 0
_diffrn_reflns_number 248713
_diffrn_reflns_theta_full 25.00
_diffrn_reflns_theta_max 33.26
_diffrn_reflns_theta_min 1.61
_exptl_absorpt_coefficient_mu 1.368
_exptl_absorpt_correction_T_max 0.8984
_exptl_absorpt_correction_T_min 0.7715
_exptl_absorpt_correction_type empirical
_exptl_absorpt_process_details twinabs-2008/2
_exptl_crystal_colour red
_exptl_crystal_density_diffrn 1.375
_exptl_crystal_description block
_exptl_crystal_F_000 4368
_exptl_crystal_size_max 0.20
_exptl_crystal_size_mid 0.18
_exptl_crystal_size_min 0.08
_refine_diff_density_max 1.132
_refine_diff_density_min -1.070
_refine_diff_density_rms 0.172
_refine_ls_extinction_method none
_refine_ls_goodness_of_fit_ref 1.013
_refine_ls_hydrogen_treatment constr
_refine_ls_matrix_type full
_refine_ls_number_parameters 1190
_refine_ls_number_reflns 31567
_refine_ls_number_restraints 0
_refine_ls_restrained_S_all 1.013
_refine_ls_R_factor_all 0.2020
_refine_ls_R_factor_gt 0.0810
_refine_ls_shift/su_max 0.001
_refine_ls_shift/su_mean 0.000
_refine_ls_structure_factor_coef Fsqd
_refine_ls_weighting_details 'calc w=1/[\s^2^(Fo^2^)+(0.0522P)^2^+0.0000P] where P=(Fo^2^+2Fc^2^)/3'
_refine_ls_weighting_scheme calc
_refine_ls_wR_factor_gt 0.1383
_refine_ls_wR_factor_ref 0.1802
_reflns_number_gt 14906
_reflns_number_total 31567
_reflns_threshold_expression >2sigma(I)
_cod_data_source_file ja408925m_si_005.cif
_cod_data_source_block meta5
_cod_original_cell_volume 10229(2)
_cod_database_code 4121166

loop_
_symmetry_equiv_pos_as_xyz
'x, y, z'
'-x, y+1/2, -z+1/2'
'-x, -y, -z'
'x, -y-1/2, z-1/2'

loop_
_atom_site_label
_atom_site_type_symbol
_atom_site_fract_x
_atom_site_fract_y
_atom_site_fract_z
_atom_site_U_iso_or_equiv
_atom_site_adp_type
_atom_site_occupancy
_atom_site_symmetry_multiplicity
_atom_site_calc_flag
_atom_site_refinement_flags
Cu11 Cu 0.46372(3) -0.04320(3) 0.06565(4) 0.02310(18) Uani 1 1 d .
Cu12 Cu 0.58016(3) -0.00173(3) 0.04669(4) 0.02513(18) Uani 1 1 d .
Cu13 Cu 0.47903(3) 0.05891(3) 0.04290(4) 0.02321(18) Uani 1 1 d .
Cu21 Cu -0.07322(3) 0.48742(3) 0.05519(4) 0.02361(18) Uani 1 1 d .
Cu22 Cu 0.04911(3) 0.46513(3) 0.06459(4) 0.02301(18) Uani 1 1 d .
Cu23 Cu 0.01002(3) 0.56260(3) 0.04197(4) 0.02247(18) Uani 1 1 d .
P11 P 0.43311(8) -0.10196(6) 0.14468(8) 0.0243(4) Uani 1 1 d .
P12 P 0.66533(7) -0.00703(7) 0.11873(9) 0.0272(4) Uani 1 1 d .
P13 P 0.45915(8) 0.14205(6) 0.07371(9) 0.0239(4) Uani 1 1 d .
P21 P -0.15028(7) 0.47164(6) 0.13100(9) 0.0250(4) Uani 1 1 d .
P22 P 0.10377(8) 0.41783(7) 0.14448(9) 0.0251(4) Uani 1 1 d .
P23 P 0.01406(7) 0.64809(6) 0.07301(8) 0.0223(4) Uani 1 1 d .
C100 C 0.3707(3) -0.0814(3) 0.2052(3) 0.0318(16) Uani 1 1 d .
H10A H 0.3681 -0.1081 0.2397 0.038 Uiso 1 1 calc R
H10B H 0.3841 -0.0470 0.2243 0.038 Uiso 1 1 calc R
C101 C 0.3056(3) -0.0774(3) 0.1700(4) 0.0356(17) Uani 1 1 d .
C102 C 0.2610(3) -0.1170(3) 0.1797(4) 0.0428(19) Uani 1 1 d .
H10H H 0.2717 -0.1453 0.2081 0.051 Uiso 1 1 calc R
C103 C 0.2006(4) -0.1143(3) 0.1471(4) 0.052(2) Uani 1 1 d .
H10I H 0.1671 -0.1412 0.1526 0.062 Uiso 1 1 calc R
C104 C 0.1855(4) -0.0721(3) 0.1045(4) 0.053(2) Uani 1 1 d .
H10G H 0.1424 -0.0723 0.0815 0.064 Uiso 1 1 calc R
C105 C 0.2292(4) -0.0321(3) 0.0952(4) 0.047(2) Uani 1 1 d .
H10F H 0.2180 -0.0035 0.0674 0.056 Uiso 1 1 calc R
C106 C 0.2891(3) -0.0352(3) 0.1274(4) 0.0413(19) Uani 1 1 d .
H10D H 0.3225 -0.0082 0.1217 0.050 Uiso 1 1 calc R
C107 C 0.3994(3) -0.1647(2) 0.1131(3) 0.0255(14) Uani 1 1 d .
C108 C 0.3804(3) -0.1681(3) 0.0435(3) 0.0287(15) Uani 1 1 d .
H10E H 0.3882 -0.1389 0.0162 0.034 Uiso 1 1 calc R
C109 C 0.3517(3) -0.2136(3) 0.0192(4) 0.0362(18) Uani 1 1 d .
H10C H 0.3385 -0.2162 -0.0249 0.043 Uiso 1 1 calc R
C110 C 0.3422(3) -0.2564(3) 0.0612(4) 0.0427(19) Uani 1 1 d .
H11F H 0.3230 -0.2884 0.0448 0.051 Uiso 1 1 calc R
C111 C 0.3613(3) -0.2529(3) 0.1305(4) 0.0382(18) Uani 1 1 d .
H11G H 0.3542 -0.2824 0.1576 0.046 Uiso 1 1 calc R
C112 C 0.3892(3) -0.2073(3) 0.1555(4) 0.0329(16) Uani 1 1 d .
H11A H 0.4013 -0.2043 0.1997 0.039 Uiso 1 1 calc R
C113 C 0.4951(3) -0.1246(3) 0.2069(3) 0.0291(15) Uani 1 1 d .
C114 C 0.5343(3) -0.1669(3) 0.1923(4) 0.0382(18) Uani 1 1 d .
H11D H 0.5292 -0.1847 0.1525 0.046 Uiso 1 1 calc R
C115 C 0.5820(3) -0.1825(3) 0.2390(4) 0.0429(19) Uani 1 1 d .
H11B H 0.6104 -0.2122 0.2302 0.051 Uiso 1 1 calc R
C116 C 0.5917(4) -0.1571(3) 0.2996(5) 0.056(3) Uani 1 1 d .
H11H H 0.6259 -0.1701 0.3291 0.068 Uiso 1 1 calc R
C117 C 0.5533(4) -0.1150(3) 0.3160(4) 0.049(2) Uani 1 1 d .
H11C H 0.5590 -0.0979 0.3562 0.058 Uiso 1 1 calc R
C118 C 0.5053(4) -0.0985(3) 0.2701(4) 0.0393(18) Uani 1 1 d .
H11E H 0.4772 -0.0688 0.2794 0.047 Uiso 1 1 calc R
C120 C 0.6424(3) -0.0179(3) 0.2096(3) 0.0346(17) Uani 1 1 d .
H12A H 0.6151 -0.0508 0.2129 0.042 Uiso 1 1 calc R
H12B H 0.6860 -0.0229 0.2349 0.042 Uiso 1 1 calc R
C121 C 0.6030(3) 0.0257(3) 0.2385(3) 0.0323(16) Uani 1 1 d .
C122 C 0.5398(3) 0.0313(3) 0.2185(4) 0.0389(18) Uani 1 1 d .
H12D H 0.5195 0.0084 0.1872 0.047 Uiso 1 1 calc R
C123 C 0.5033(4) 0.0717(3) 0.2444(4) 0.045(2) Uani 1 1 d .
H12I H 0.4571 0.0773 0.2288 0.054 Uiso 1 1 calc R
C124 C 0.5291(5) 0.1055(3) 0.2924(5) 0.055(2) Uani 1 1 d .
H12H H 0.5002 0.1321 0.3094 0.066 Uiso 1 1 calc R
C125 C 0.5923(4) 0.1007(3) 0.3136(4) 0.049(2) Uani 1 1 d .
H12G H 0.6120 0.1233 0.3455 0.058 Uiso 1 1 calc R
C126 C 0.6285(4) 0.0610(3) 0.2872(4) 0.0426(19) Uani 1 1 d .
H12C H 0.6749 0.0561 0.3023 0.051 Uiso 1 1 calc R
C127 C 0.7221(3) 0.0470(3) 0.1249(3) 0.0280(15) Uani 1 1 d .
C128 C 0.7645(3) 0.0546(3) 0.1812(4) 0.044(2) Uani 1 1 d .
H12F H 0.7616 0.0320 0.2173 0.053 Uiso 1 1 calc R
C129 C 0.8087(3) 0.0956(3) 0.1803(4) 0.050(2) Uani 1 1 d .
H12E H 0.8390 0.1021 0.2161 0.060 Uiso 1 1 calc R
C130 C 0.8099(4) 0.1297(3) 0.1247(4) 0.052(2) Uani 1 1 d .
H13H H 0.8415 0.1585 0.1259 0.062 Uiso 1 1 calc R
C131 C 0.7679(3) 0.1236(3) 0.0693(4) 0.045(2) Uani 1 1 d .
H13C H 0.7704 0.1470 0.0340 0.054 Uiso 1 1 calc R
C132 C 0.7238(3) 0.0822(3) 0.0693(4) 0.0359(18) Uani 1 1 d .
H13A H 0.6939 0.0758 0.0332 0.043 Uiso 1 1 calc R
C133 C 0.7170(3) -0.0639(3) 0.1051(3) 0.0310(16) Uani 1 1 d .
C134 C 0.6941(3) -0.1146(3) 0.1154(4) 0.044(2) Uani 1 1 d .
H13D H 0.6502 -0.1189 0.1340 0.053 Uiso 1 1 calc R
C135 C 0.7300(4) -0.1587(3) 0.1007(4) 0.046(2) Uani 1 1 d .
H13B H 0.7121 -0.1928 0.1092 0.056 Uiso 1 1 calc R
C136 C 0.7893(4) -0.1530(3) 0.0747(4) 0.047(2) Uani 1 1 d .
H13F H 0.8159 -0.1831 0.0640 0.057 Uiso 1 1 calc R
C137 C 0.8135(4) -0.1034(3) 0.0628(5) 0.056(2) Uani 1 1 d .
H13E H 0.8570 -0.0997 0.0432 0.068 Uiso 1 1 calc R
C138 C 0.7776(3) -0.0589(3) 0.0779(4) 0.045(2) Uani 1 1 d .
H13G H 0.7959 -0.0249 0.0690 0.054 Uiso 1 1 calc R
C140 C -0.0591(4) 0.5121(3) 0.4752(5) 0.054(3) Uani 1 1 d .
H14F H -0.1045 0.5206 0.4598 0.065 Uiso 1 1 calc R
C141 C -0.0094(4) 0.5104(3) 0.4315(4) 0.049(2) Uani 1 1 d .
H14A H -0.0177 0.5177 0.3874 0.058 Uiso 1 1 calc R
C142 C 0.0504(4) 0.4978(3) 0.4555(5) 0.053(2) Uani 1 1 d .
H14D H 0.0890 0.4949 0.4287 0.063 Uiso 1 1 calc R
C143 C 0.5010(6) 0.5087(5) 0.0701(7) 0.088(4) Uani 1 1 d .
H14C H 0.5019 0.5152 0.1149 0.106 Uiso 1 1 calc R
C144 C 0.4637(5) 0.5392(5) 0.0267(7) 0.084(4) Uani 1 1 d .
H14E H 0.4362 0.5670 0.0429 0.100 Uiso 1 1 calc R
C145 C 0.4637(6) 0.5314(5) -0.0433(7) 0.107(4) Uani 1 1 d .
H14B H 0.4383 0.5552 -0.0702 0.128 Uiso 1 1 calc R
C150 C 0.4418(3) 0.1777(2) -0.0080(3) 0.0278(15) Uani 1 1 d .
H15D H 0.4803 0.1687 -0.0362 0.033 Uiso 1 1 calc R
H15I H 0.3991 0.1624 -0.0278 0.033 Uiso 1 1 calc R
C151 C 0.4340(3) 0.2365(2) -0.0084(3) 0.0255(14) Uani 1 1 d .
C152 C 0.3784(3) 0.2596(3) 0.0142(3) 0.0335(17) Uani 1 1 d .
H15C H 0.3418 0.2385 0.0295 0.040 Uiso 1 1 calc R
C153 C 0.3724(3) 0.3142(3) 0.0158(4) 0.0402(19) Uani 1 1 d .
H15B H 0.3322 0.3295 0.0331 0.048 Uiso 1 1 calc R
C154 C 0.4216(3) 0.3459(3) -0.0063(4) 0.0408(19) Uani 1 1 d .
H15H H 0.4175 0.3832 -0.0047 0.049 Uiso 1 1 calc R
C155 C 0.4754(4) 0.3229(3) -0.0301(4) 0.044(2) Uani 1 1 d .
H15A H 0.5113 0.3440 -0.0466 0.053 Uiso 1 1 calc R
C156 C 0.4813(3) 0.2688(3) -0.0318(4) 0.0380(17) Uani 1 1 d .
H15E H 0.5210 0.2538 -0.0505 0.046 Uiso 1 1 calc R
C157 C 0.3862(3) 0.1519(2) 0.1217(3) 0.0239(14) Uani 1 1 d .
C158 C 0.3312(3) 0.1273(3) 0.0922(3) 0.0310(16) Uani 1 1 d .
H15F H 0.3326 0.1111 0.0514 0.037 Uiso 1 1 calc R
C159 C 0.2744(3) 0.1290(3) 0.1284(4) 0.045(2) Uani 1 1 d .
H15G H 0.2333 0.1132 0.1112 0.054 Uiso 1 1 calc R
C160 C 0.2712(3) 0.1525(3) 0.1906(4) 0.0376(18) Uani 1 1 d .
H16F H 0.2284 0.1512 0.2117 0.045 Uiso 1 1 calc R
C161 C 0.3249(4) 0.1761(3) 0.2204(4) 0.0414(19) Uani 1 1 d .
H16H H 0.3230 0.1913 0.2619 0.050 Uiso 1 1 calc R
C162 C 0.3826(3) 0.1758(3) 0.1848(4) 0.0325(17) Uani 1 1 d .
H16B H 0.4231 0.1923 0.2022 0.039 Uiso 1 1 calc R
C163 C 0.5216(3) 0.1814(2) 0.1177(3) 0.0266(15) Uani 1 1 d .
C164 C 0.5786(3) 0.1557(3) 0.1347(3) 0.0257(14) Uani 1 1 d .
H16A H 0.5835 0.1191 0.1260 0.031 Uiso 1 1 calc R
C165 C 0.6298(3) 0.1832(3) 0.1651(3) 0.0316(16) Uani 1 1 d .
H16E H 0.6715 0.1655 0.1774 0.038 Uiso 1 1 calc R
C166 C 0.6233(3) 0.2363(3) 0.1786(4) 0.0343(17) Uani 1 1 d .
H16G H 0.6602 0.2542 0.2006 0.041 Uiso 1 1 calc R
C167 C 0.5665(3) 0.2629(3) 0.1615(3) 0.0330(16) Uani 1 1 d .
H16C H 0.5620 0.2996 0.1696 0.040 Uiso 1 1 calc R
C168 C 0.5159(3) 0.2352(2) 0.1322(3) 0.0295(16) Uani 1 1 d .
H16D H 0.4740 0.2529 0.1206 0.035 Uiso 1 1 calc R
C200 C -0.1194(3) 0.4681(3) 0.2215(3) 0.0303(16) Uani 1 1 d .
H20A H -0.1590 0.4570 0.2473 0.036 Uiso 1 1 calc R
H20B H -0.0831 0.4407 0.2263 0.036 Uiso 1 1 calc R
C201 C -0.0916(3) 0.5189(3) 0.2476(3) 0.0288(15) Uani 1 1 d .
C202 C -0.0297(3) 0.5333(3) 0.2285(4) 0.0342(17) Uani 1 1 d .
H20E H -0.0050 0.5125 0.1990 0.041 Uiso 1 1 calc R
C203 C -0.0023(4) 0.5797(3) 0.2531(4) 0.043(2) Uani 1 1 d .
H20D H 0.0428 0.5893 0.2406 0.052 Uiso 1 1 calc R
C204 C -0.0356(4) 0.6134(3) 0.2948(4) 0.0381(18) Uani 1 1 d .
H20G H -0.0141 0.6450 0.3099 0.046 Uiso 1 1 calc R
C205 C -0.0965(4) 0.6002(3) 0.3121(4) 0.0412(19) Uani 1 1 d .
H20F H -0.1219 0.6218 0.3402 0.049 Uiso 1 1 calc R
C206 C -0.1233(3) 0.5541(3) 0.2890(3) 0.0329(17) Uani 1 1 d .
H20C H -0.1683 0.5449 0.3023 0.039 Uiso 1 1 calc R
C207 C -0.1880(3) 0.4064(3) 0.1221(3) 0.0268(15) Uani 1 1 d .
C208 C -0.2538(3) 0.3982(3) 0.1117(4) 0.043(2) Uani 1 1 d .
H20I H -0.2853 0.4270 0.1100 0.052 Uiso 1 1 calc R
C209 C -0.2771(4) 0.3478(3) 0.1033(4) 0.051(2) Uani 1 1 d .
H20H H -0.3253 0.3429 0.0952 0.062 Uiso 1 1 calc R
C210 C -0.2367(4) 0.3044(3) 0.1055(4) 0.049(2) Uani 1 1 d .
H21F H -0.2555 0.2701 0.0994 0.059 Uiso 1 1 calc R
C211 C -0.1712(4) 0.3117(3) 0.1165(4) 0.0382(18) Uani 1 1 d .
H21E H -0.1401 0.2827 0.1191 0.046 Uiso 1 1 calc R
C212 C -0.1477(3) 0.3628(3) 0.1241(3) 0.0323(16) Uani 1 1 d .
H21B H -0.0994 0.3678 0.1315 0.039 Uiso 1 1 calc R
C213 C -0.2185(3) 0.5155(2) 0.1357(3) 0.0266(15) Uani 1 1 d .
C214 C -0.2607(3) 0.5142(3) 0.1906(4) 0.0377(18) Uani 1 1 d .
H21H H -0.2516 0.4904 0.2249 0.045 Uiso 1 1 calc R
C215 C -0.3133(3) 0.5479(3) 0.1911(4) 0.045(2) Uani 1 1 d .
H21G H -0.3435 0.5491 0.2261 0.054 Uiso 1 1 calc R
C216 C -0.3231(3) 0.5825(3) 0.1372(4) 0.046(2) Uani 1 1 d .
H21A H -0.3614 0.6060 0.1382 0.055 Uiso 1 1 calc R
C217 C -0.2819(3) 0.5850(3) 0.0831(4) 0.0389(18) Uani 1 1 d .
H21D H -0.2911 0.6091 0.0492 0.047 Uiso 1 1 calc R
C218 C -0.2294(3) 0.5514(2) 0.0826(3) 0.0298(16) Uani 1 1 d .
H21C H -0.1991 0.5510 0.0477 0.036 Uiso 1 1 calc R
C220 C 0.1665(3) 0.4551(3) 0.1921(3) 0.0324(16) Uani 1 1 d .
H22A H 0.1441 0.4845 0.2149 0.039 Uiso 1 1 calc R
H22B H 0.1912 0.4322 0.2236 0.039 Uiso 1 1 calc R
C221 C 0.2149(3) 0.4756(3) 0.1427(4) 0.0325(17) Uani 1 1 d .
C222 C 0.2706(3) 0.4483(3) 0.1310(4) 0.0415(19) Uani 1 1 d .
H22E H 0.2814 0.4169 0.1540 0.050 Uiso 1 1 calc R
C223 C 0.3141(3) 0.4669(4) 0.0832(4) 0.052(2) Uani 1 1 d .
H22H H 0.3541 0.4468 0.0738 0.063 Uiso 1 1 calc R
C224 C 0.3014(4) 0.5138(4) 0.0486(4) 0.052(2) Uani 1 1 d .
H22D H 0.3320 0.5252 0.0167 0.062 Uiso 1 1 calc R
C225 C 0.2468(3) 0.5408(3) 0.0614(4) 0.0421(19) Uani 1 1 d .
H22F H 0.2362 0.5724 0.0388 0.051 Uiso 1 1 calc R
C226 C 0.2038(3) 0.5230(3) 0.1087(3) 0.0345(17) Uani 1 1 d .
H22C H 0.1647 0.5438 0.1187 0.041 Uiso 1 1 calc R
C227 C 0.0569(3) 0.3897(2) 0.2140(3) 0.0283(15) Uani 1 1 d .
C228 C 0.0179(3) 0.3476(3) 0.1992(4) 0.0391(18) Uani 1 1 d .
H22G H 0.0172 0.3327 0.1575 0.047 Uiso 1 1 calc R
C229 C -0.0215(3) 0.3265(3) 0.2476(4) 0.047(2) Uani 1 1 d .
H22I H -0.0490 0.2962 0.2380 0.057 Uiso 1 1 calc R
C230 C -0.0232(4) 0.3482(3) 0.3125(4) 0.045(2) Uani 1 1 d .
H23G H -0.0514 0.3321 0.3434 0.054 Uiso 1 1 calc R
C231 C 0.0142(4) 0.3900(3) 0.3282(4) 0.049(2) Uani 1 1 d .
H23F H 0.0144 0.4050 0.3698 0.059 Uiso 1 1 calc R
C232 C 0.0544(4) 0.4111(3) 0.2783(4) 0.0408(18) Uani 1 1 d .
H23B H 0.0816 0.4415 0.2877 0.049 Uiso 1 1 calc R
C233 C 0.1486(3) 0.3594(3) 0.1178(3) 0.0265(15) Uani 1 1 d .
C234 C 0.1746(4) 0.3238(3) 0.1651(4) 0.048(2) Uani 1 1 d .
H23E H 0.1701 0.3304 0.2095 0.057 Uiso 1 1 calc R
C235 C 0.2064(4) 0.2795(3) 0.1436(5) 0.060(3) Uani 1 1 d .
H23H H 0.2256 0.2547 0.1732 0.071 Uiso 1 1 calc R
C236 C 0.2113(3) 0.2699(3) 0.0738(4) 0.0408(19) Uani 1 1 d .
H23C H 0.2322 0.2379 0.0605 0.049 Uiso 1 1 calc R
C237 C 0.1868(3) 0.3052(3) 0.0259(4) 0.0384(18) Uani 1 1 d .
H23D H 0.1918 0.2989 -0.0185 0.046 Uiso 1 1 calc R
C238 C 0.1552(3) 0.3494(2) 0.0493(3) 0.0284(15) Uani 1 1 d .
H23A H 0.1367 0.3746 0.0197 0.034 Uiso 1 1 calc R
C250 C 0.0199(3) 0.6856(2) -0.0089(3) 0.0274(15) Uani 1 1 d .
H25A H 0.0614 0.6724 -0.0304 0.033 Uiso 1 1 calc R
H25I H -0.0209 0.6753 -0.0358 0.033 Uiso 1 1 calc R
C251 C 0.0235(3) 0.7449(2) -0.0085(3) 0.0262(15) Uani 1 1 d .
C252 C 0.0793(3) 0.7720(3) 0.0094(4) 0.0386(18) Uani 1 1 d .
H25C H 0.1196 0.7531 0.0229 0.046 Uiso 1 1 calc R
C253 C 0.0817(4) 0.8260(3) 0.0094(4) 0.044(2) Uani 1 1 d .
H25G H 0.1233 0.8432 0.0229 0.053 Uiso 1 1 calc R
C254 C 0.0285(5) 0.8545(3) -0.0088(4) 0.051(2) Uani 1 1 d .
H25H H 0.0305 0.8920 -0.0092 0.061 Uiso 1 1 calc R
C255 C -0.0274(4) 0.8293(3) -0.0262(4) 0.049(2) Uani 1 1 d .
H25F H -0.0671 0.8489 -0.0399 0.058 Uiso 1 1 calc R
C256 C -0.0312(4) 0.7747(3) -0.0257(4) 0.0387(18) Uani 1 1 d .
H25D H -0.0736 0.7580 -0.0378 0.046 Uiso 1 1 calc R
C257 C 0.0846(3) 0.6712(2) 0.1220(3) 0.0257(15) Uani 1 1 d .
C258 C 0.0846(3) 0.6979(3) 0.1841(4) 0.0336(17) Uani 1 1 d .
H25B H 0.0409 0.7051 0.2019 0.040 Uiso 1 1 calc R
C259 C 0.1418(4) 0.7132(3) 0.2180(4) 0.050(2) Uani 1 1 d .
H25E H 0.1406 0.7310 0.2579 0.060 Uiso 1 1 calc R
C260 C 0.1986(4) 0.7008(3) 0.1902(5) 0.059(3) Uani 1 1 d .
H26H H 0.2413 0.7113 0.2100 0.070 Uiso 1 1 calc R
C261 C 0.2008(3) 0.6715(3) 0.1298(4) 0.049(2) Uani 1 1 d .
H26C H 0.2448 0.6626 0.1138 0.058 Uiso 1 1 calc R
C262 C 0.1442(3) 0.6568(3) 0.0961(4) 0.0394(19) Uani 1 1 d .
H26B H 0.1460 0.6378 0.0571 0.047 Uiso 1 1 calc R
C263 C -0.0529(3) 0.6781(2) 0.1162(3) 0.0174(13) Uani 1 1 d .
C264 C -0.0571(3) 0.7316(2) 0.1317(3) 0.0262(14) Uani 1 1 d .
H26D H -0.0208 0.7545 0.1196 0.031 Uiso 1 1 calc R
C265 C -0.1103(3) 0.7520(3) 0.1631(3) 0.0296(16) Uani 1 1 d .
H26F H -0.1118 0.7884 0.1741 0.036 Uiso 1 1 calc R
C266 C -0.1607(3) 0.7193(3) 0.1781(3) 0.0331(17) Uani 1 1 d .
H26G H -0.1994 0.7325 0.2001 0.040 Uiso 1 1 calc R
C267 C -0.1580(3) 0.6661(3) 0.1621(3) 0.0335(17) Uani 1 1 d .
H26A H -0.1954 0.6437 0.1726 0.040 Uiso 1 1 calc R
C268 C -0.1039(3) 0.6459(3) 0.1323(3) 0.0261(15) Uani 1 1 d .
H26E H -0.1020 0.6092 0.1227 0.031 Uiso 1 1 calc R

loop_
_atom_site_aniso_label
_atom_site_aniso_U_11
_atom_site_aniso_U_22
_atom_site_aniso_U_33
_atom_site_aniso_U_23
_atom_site_aniso_U_13
_atom_site_aniso_U_12
Cu11 0.0164(3) 0.0216(4) 0.0312(5) 0.0023(3) 0.0003(3) -0.0007(3)
Cu12 0.0136(3) 0.0222(4) 0.0393(5) 0.0021(4) -0.0047(3) 0.0003(3)
Cu13 0.0153(3) 0.0196(4) 0.0347(5) -0.0021(3) 0.0003(3) 0.0015(3)
Cu21 0.0151(3) 0.0213(4) 0.0346(5) 0.0018(3) 0.0037(3) -0.0006(3)
Cu22 0.0168(3) 0.0215(4) 0.0306(5) 0.0021(3) -0.0010(3) 0.0013(3)
Cu23 0.0171(3) 0.0171(4) 0.0333(5) -0.0015(3) 0.0019(3) -0.0008(3)
P11 0.0207(7) 0.0231(8) 0.0290(10) 0.0010(7) 0.0006(7) -0.0022(6)
P12 0.0148(7) 0.0252(9) 0.0413(12) 0.0044(8) -0.0029(7) 0.0003(6)
P13 0.0185(7) 0.0201(8) 0.0333(11) -0.0027(7) 0.0018(7) 0.0000(6)
P21 0.0170(7) 0.0235(9) 0.0347(11) 0.0043(8) 0.0044(7) 0.0006(6)
P22 0.0222(8) 0.0234(9) 0.0295(10) 0.0023(8) -0.0014(7) 0.0042(6)
P23 0.0185(7) 0.0192(8) 0.0294(10) -0.0014(7) 0.0015(7) -0.0015(6)
C100 0.030(3) 0.034(4) 0.032(4) -0.002(3) 0.007(3) 0.000(3)
C101 0.022(3) 0.043(4) 0.042(5) -0.012(4) 0.009(3) 0.004(3)
C102 0.027(4) 0.047(5) 0.055(5) -0.001(4) 0.010(4) 0.003(3)
C103 0.025(4) 0.052(5) 0.080(7) -0.018(5) 0.010(4) -0.005(3)
C104 0.033(4) 0.053(5) 0.073(7) -0.020(5) -0.003(4) 0.015(4)
C105 0.034(4) 0.048(5) 0.058(6) -0.017(4) -0.005(4) 0.015(4)
C106 0.031(4) 0.042(4) 0.051(5) -0.001(4) 0.004(4) 0.008(3)
C107 0.017(3) 0.030(4) 0.030(4) 0.006(3) 0.003(3) 0.000(2)
C108 0.019(3) 0.030(4) 0.038(4) 0.001(3) 0.005(3) -0.005(3)
C109 0.031(3) 0.041(4) 0.036(5) -0.001(4) -0.007(3) -0.016(3)
C110 0.036(4) 0.032(4) 0.061(6) -0.006(4) 0.010(4) -0.016(3)
C111 0.033(4) 0.032(4) 0.051(5) 0.005(4) 0.013(3) -0.011(3)
C112 0.027(3) 0.035(4) 0.037(5) -0.004(3) 0.004(3) -0.002(3)
C113 0.022(3) 0.038(4) 0.028(4) 0.004(3) 0.001(3) -0.007(3)
C114 0.024(3) 0.049(5) 0.041(5) 0.002(4) -0.001(3) 0.003(3)
C115 0.032(4) 0.049(5) 0.048(5) 0.015(4) -0.002(4) 0.001(3)
C116 0.028(4) 0.059(6) 0.080(7) 0.039(5) -0.023(4) -0.014(4)
C117 0.049(5) 0.056(5) 0.041(5) 0.003(4) -0.012(4) -0.014(4)
C118 0.039(4) 0.035(4) 0.044(5) 0.005(4) -0.005(4) -0.009(3)
C120 0.020(3) 0.035(4) 0.049(5) 0.005(4) 0.003(3) 0.001(3)
C121 0.032(4) 0.033(4) 0.032(4) 0.006(3) 0.002(3) 0.001(3)
C122 0.031(4) 0.045(4) 0.041(5) 0.005(4) 0.008(3) -0.002(3)
C123 0.034(4) 0.052(5) 0.048(5) 0.012(4) 0.011(4) 0.012(4)
C124 0.063(6) 0.036(5) 0.067(7) 0.015(4) 0.031(5) 0.011(4)
C125 0.064(5) 0.041(5) 0.041(5) 0.000(4) 0.008(4) -0.012(4)
C126 0.043(4) 0.039(5) 0.046(5) 0.007(4) 0.005(4) -0.002(4)
C127 0.009(2) 0.032(4) 0.043(4) -0.004(3) 0.002(3) 0.000(2)
C128 0.026(3) 0.047(5) 0.058(6) 0.005(4) -0.012(3) -0.006(3)
C129 0.026(4) 0.056(5) 0.068(6) -0.009(5) -0.004(4) -0.014(4)
C130 0.030(4) 0.049(5) 0.077(7) -0.014(5) 0.008(4) -0.016(4)
C131 0.033(4) 0.037(4) 0.065(6) 0.002(4) 0.014(4) -0.006(3)
C132 0.017(3) 0.031(4) 0.060(5) -0.001(4) 0.001(3) 0.004(3)
C133 0.018(3) 0.033(4) 0.042(5) -0.005(3) -0.008(3) 0.005(3)
C134 0.023(3) 0.033(4) 0.075(6) 0.008(4) -0.001(4) -0.001(3)
C135 0.044(4) 0.024(4) 0.070(6) 0.001(4) -0.001(4) 0.003(3)
C136 0.040(4) 0.041(5) 0.060(6) -0.007(4) -0.006(4) 0.019(4)
C137 0.031(4) 0.046(5) 0.093(7) 0.001(5) 0.004(4) 0.012(4)
C138 0.017(3) 0.032(4) 0.087(6) -0.003(4) 0.010(3) 0.001(3)
C140 0.027(4) 0.040(5) 0.094(8) -0.011(5) -0.021(4) 0.004(3)
C141 0.062(5) 0.036(4) 0.048(5) 0.001(4) -0.012(4) 0.007(4)
C142 0.042(4) 0.037(4) 0.078(7) -0.005(4) 0.001(4) 0.003(4)
C143 0.078(8) 0.082(8) 0.107(10) -0.040(8) 0.037(7) -0.026(6)
C144 0.063(6) 0.073(8) 0.118(10) -0.050(7) 0.048(7) -0.035(6)
C145 0.097(8) 0.102(10) 0.125(12) -0.036(9) 0.049(8) -0.029(7)
C150 0.018(3) 0.029(4) 0.036(4) -0.002(3) 0.003(3) 0.000(3)
C151 0.024(3) 0.025(3) 0.028(4) 0.006(3) 0.002(3) 0.008(3)
C152 0.026(3) 0.029(4) 0.046(5) 0.003(3) 0.002(3) 0.002(3)
C153 0.020(3) 0.036(4) 0.064(6) 0.007(4) -0.004(3) 0.013(3)
C154 0.036(4) 0.029(4) 0.057(6) 0.006(4) -0.006(4) 0.009(3)
C155 0.035(4) 0.035(4) 0.064(6) -0.002(4) 0.006(4) -0.008(3)
C156 0.028(3) 0.039(4) 0.047(5) 0.005(4) 0.007(3) 0.001(3)
C157 0.017(3) 0.026(3) 0.029(4) -0.001(3) 0.002(3) 0.003(2)
C158 0.019(3) 0.038(4) 0.036(4) -0.006(3) 0.001(3) -0.002(3)
C159 0.017(3) 0.045(5) 0.075(6) 0.001(4) 0.012(4) -0.003(3)
C160 0.022(3) 0.041(4) 0.051(5) 0.008(4) 0.018(3) 0.008(3)
C161 0.040(4) 0.035(4) 0.049(5) 0.001(4) 0.014(4) 0.005(3)
C162 0.025(3) 0.029(4) 0.043(5) 0.001(3) 0.004(3) 0.006(3)
C163 0.016(3) 0.029(3) 0.035(4) -0.003(3) 0.003(3) 0.000(3)
C164 0.024(3) 0.027(3) 0.026(4) 0.003(3) 0.001(3) -0.001(3)
C165 0.021(3) 0.039(4) 0.034(5) -0.003(3) 0.002(3) -0.004(3)
C166 0.021(3) 0.040(4) 0.042(5) -0.009(4) 0.003(3) -0.008(3)
C167 0.036(4) 0.024(3) 0.039(5) -0.008(3) -0.002(3) -0.004(3)
C168 0.026(3) 0.021(3) 0.041(5) 0.001(3) -0.003(3) 0.005(3)
C200 0.021(3) 0.027(4) 0.043(5) 0.007(3) -0.008(3) 0.000(3)
C201 0.023(3) 0.031(4) 0.032(4) 0.012(3) -0.003(3) -0.005(3)
C202 0.024(3) 0.032(4) 0.046(5) 0.003(3) 0.000(3) 0.006(3)
C203 0.029(4) 0.048(5) 0.052(5) 0.018(4) -0.003(4) -0.010(3)
C204 0.038(4) 0.037(4) 0.038(5) -0.001(4) -0.011(4) -0.008(3)
C205 0.035(4) 0.035(4) 0.053(5) -0.007(4) -0.006(4) 0.000(3)
C206 0.028(3) 0.037(4) 0.034(5) 0.001(3) 0.004(3) 0.003(3)
C207 0.020(3) 0.029(4) 0.031(4) -0.002(3) 0.003(3) 0.000(3)
C208 0.021(3) 0.052(5) 0.056(6) 0.009(4) -0.003(3) -0.003(3)
C209 0.033(4) 0.039(5) 0.082(7) 0.001(5) -0.002(4) -0.017(4)
C210 0.043(4) 0.031(4) 0.074(6) -0.001(4) 0.012(4) -0.016(4)
C211 0.038(4) 0.022(4) 0.056(5) 0.004(3) 0.007(4) -0.003(3)
C212 0.027(3) 0.028(4) 0.043(5) 0.008(3) 0.010(3) 0.000(3)
C213 0.014(3) 0.028(3) 0.038(4) 0.003(3) -0.001(3) 0.000(2)
C214 0.024(3) 0.039(4) 0.050(5) 0.008(4) 0.003(3) 0.005(3)
C215 0.023(3) 0.057(5) 0.055(6) -0.007(4) 0.005(3) 0.009(3)
C216 0.014(3) 0.054(5) 0.068(6) -0.016(5) -0.003(3) 0.013(3)
C217 0.026(3) 0.042(4) 0.048(5) 0.001(4) -0.011(3) 0.010(3)
C218 0.021(3) 0.029(4) 0.039(4) 0.003(3) 0.000(3) -0.003(3)
C220 0.028(3) 0.039(4) 0.030(4) -0.003(3) -0.004(3) 0.004(3)
C221 0.022(3) 0.036(4) 0.039(5) -0.009(3) -0.006(3) 0.004(3)
C222 0.026(3) 0.047(5) 0.051(5) -0.016(4) -0.011(3) -0.002(3)
C223 0.019(3) 0.086(7) 0.052(6) -0.018(5) -0.001(3) 0.003(4)
C224 0.028(4) 0.079(6) 0.048(6) -0.002(5) 0.005(4) -0.009(4)
C225 0.025(3) 0.049(5) 0.052(5) 0.005(4) 0.000(3) -0.002(3)
C226 0.020(3) 0.043(4) 0.041(5) 0.002(4) -0.001(3) -0.001(3)
C227 0.025(3) 0.027(3) 0.034(4) 0.006(3) -0.001(3) 0.006(3)
C228 0.032(4) 0.052(5) 0.033(4) 0.001(4) 0.001(3) -0.001(3)
C229 0.031(4) 0.055(5) 0.055(6) 0.018(4) -0.005(4) -0.004(4)
C230 0.036(4) 0.044(5) 0.056(6) 0.023(4) 0.007(4) 0.011(3)
C231 0.057(5) 0.047(5) 0.045(5) -0.006(4) 0.026(4) 0.006(4)
C232 0.047(4) 0.026(4) 0.050(5) -0.003(4) 0.008(4) 0.004(3)
C233 0.020(3) 0.029(4) 0.031(4) 0.002(3) 0.001(3) -0.002(3)
C234 0.052(5) 0.053(5) 0.039(5) 0.006(4) 0.001(4) 0.023(4)
C235 0.053(5) 0.050(5) 0.077(7) 0.023(5) 0.015(5) 0.032(4)
C236 0.026(3) 0.030(4) 0.067(6) 0.004(4) 0.014(4) 0.009(3)
C237 0.030(3) 0.040(4) 0.046(5) -0.004(4) 0.009(3) -0.002(3)
C238 0.019(3) 0.026(3) 0.040(5) 0.003(3) 0.002(3) 0.003(3)
C250 0.019(3) 0.023(3) 0.040(4) -0.002(3) 0.001(3) -0.005(2)
C251 0.026(3) 0.020(3) 0.033(4) 0.005(3) 0.008(3) -0.001(3)
C252 0.031(4) 0.029(4) 0.056(5) 0.007(4) 0.011(3) -0.006(3)
C253 0.051(5) 0.031(4) 0.051(6) -0.002(4) 0.014(4) -0.014(4)
C254 0.075(6) 0.027(4) 0.050(5) 0.004(4) 0.008(5) 0.002(4)
C255 0.061(5) 0.047(5) 0.038(5) 0.012(4) 0.002(4) 0.023(4)
C256 0.040(4) 0.034(4) 0.042(5) 0.007(4) 0.008(4) 0.004(3)
C257 0.016(3) 0.018(3) 0.043(5) 0.001(3) 0.001(3) -0.001(2)
C258 0.024(3) 0.032(4) 0.044(5) -0.008(3) -0.003(3) 0.002(3)
C259 0.033(4) 0.058(5) 0.058(6) -0.017(4) -0.012(4) -0.003(4)
C260 0.018(4) 0.061(6) 0.097(8) -0.006(6) -0.013(4) -0.007(4)
C261 0.016(3) 0.059(5) 0.071(6) -0.006(5) 0.004(4) 0.000(3)
C262 0.023(3) 0.042(4) 0.054(5) -0.011(4) -0.002(3) 0.000(3)
C263 0.014(3) 0.021(3) 0.018(3) -0.003(3) 0.000(2) 0.001(2)
C264 0.021(3) 0.029(3) 0.028(4) 0.001(3) 0.001(3) 0.005(3)
C265 0.033(3) 0.025(3) 0.030(4) -0.006(3) -0.003(3) 0.009(3)
C266 0.024(3) 0.036(4) 0.040(5) -0.006(3) 0.005(3) 0.004(3)
C267 0.021(3) 0.045(4) 0.034(4) -0.010(4) 0.008(3) -0.001(3)
C268 0.022(3) 0.026(3) 0.030(4) -0.008(3) -0.003(3) 0.000(3)

loop_
_atom_type_symbol
_atom_type_description
_atom_type_scat_dispersion_real
_atom_type_scat_dispersion_imag
_atom_type_scat_source
C C 0.0033 0.0016 'International Tables Vol C Tables 4.2.6.8 and 6.1.1.4'
H H 0.0000 0.0000 'International Tables Vol C Tables 4.2.6.8 and 6.1.1.4'
P P 0.1023 0.0942 'International Tables Vol C Tables 4.2.6.8 and 6.1.1.4'
Cu Cu 0.3201 1.2651 'International Tables Vol C Tables 4.2.6.8 and 6.1.1.4'

loop_
_geom_angle_atom_site_label_1
_geom_angle_atom_site_label_2
_geom_angle_atom_site_label_3
_geom_angle
_geom_angle_site_symmetry_1
_geom_angle_site_symmetry_3
P11 Cu11 Cu12 128.92(5) . .
P11 Cu11 Cu13 130.81(5) . 3_655
Cu12 Cu11 Cu13 61.25(3) . 3_655
P11 Cu11 Cu13 142.07(6) . .
Cu12 Cu11 Cu13 57.35(3) . .
Cu13 Cu11 Cu13 86.52(3) 3_655 .
P11 Cu11 Cu12 143.67(5) . 3_655
Cu12 Cu11 Cu12 86.88(3) . 3_655
Cu13 Cu11 Cu12 55.72(3) 3_655 3_655
Cu13 Cu11 Cu12 58.01(3) . 3_655
P12 Cu12 Cu13 129.06(6) . .
P12 Cu12 Cu11 121.19(6) . .
Cu13 Cu12 Cu11 63.81(3) . .
P12 Cu12 Cu13 139.55(6) . 3_655
Cu13 Cu12 Cu13 89.63(3) . 3_655
Cu11 Cu12 Cu13 60.55(3) . 3_655
P12 Cu12 Cu11 145.36(6) . 3_655
Cu13 Cu12 Cu11 59.38(3) . 3_655
Cu11 Cu12 Cu11 93.12(3) . 3_655
Cu13 Cu12 Cu11 59.56(3) 3_655 3_655
P13 Cu13 Cu12 135.56(5) . .
P13 Cu13 Cu11 118.63(6) . 3_655
Cu12 Cu13 Cu11 64.90(3) . 3_655
P13 Cu13 Cu12 130.90(5) . 3_655
Cu12 Cu13 Cu12 90.36(3) . 3_655
Cu11 Cu13 Cu12 58.20(3) 3_655 3_655
P13 Cu13 Cu11 147.76(6) . .
Cu12 Cu13 Cu11 58.84(3) . .
Cu11 Cu13 Cu11 93.48(3) 3_655 .
Cu12 Cu13 Cu11 62.43(3) 3_655 .
P21 Cu21 Cu22 124.45(6) . .
P21 Cu21 Cu23 130.80(6) . .
Cu22 Cu21 Cu23 63.98(3) . .
P21 Cu21 Cu23 140.25(6) . 3_565
Cu22 Cu21 Cu23 59.60(3) . 3_565
Cu23 Cu21 Cu23 88.11(3) . 3_565
P21 Cu21 Cu22 146.31(5) . 3_565
Cu22 Cu21 Cu22 89.08(3) . 3_565
Cu23 Cu21 Cu22 57.14(3) . 3_565
Cu23 Cu21 Cu22 56.34(3) 3_565 3_565
P22 Cu22 Cu21 127.30(6) . .
P22 Cu22 Cu23 132.30(6) . 3_565
Cu21 Cu22 Cu23 65.72(3) . 3_565
P22 Cu22 Cu23 138.52(6) . .
Cu21 Cu22 Cu23 59.52(3) . .
Cu23 Cu22 Cu23 89.02(3) 3_565 .
P22 Cu22 Cu21 141.64(5) . 3_565
Cu21 Cu22 Cu21 90.92(3) . 3_565
Cu23 Cu22 Cu21 55.21(3) 3_565 3_565
Cu23 Cu22 Cu21 59.64(3) . 3_565
P23 Cu23 Cu21 135.27(5) . .
P23 Cu23 Cu22 121.40(5) . 3_565
Cu21 Cu23 Cu22 67.66(3) . 3_565
P23 Cu23 Cu22 147.47(6) . .
Cu21 Cu23 Cu22 56.51(3) . .
Cu22 Cu23 Cu22 90.98(3) 3_565 .
P23 Cu23 Cu21 130.47(5) . 3_565
Cu21 Cu23 Cu21 91.89(3) . 3_565
Cu22 Cu23 Cu21 54.68(3) 3_565 3_565
Cu22 Cu23 Cu21 64.03(3) . 3_565
C107 P11 C113 101.7(3) . .
C107 P11 C100 105.0(3) . .
C113 P11 C100 91.5(3) . .
C107 P11 Cu11 113.3(2) . .
C113 P11 Cu11 122.2(2) . .
C100 P11 Cu11 119.7(2) . .
C127 P12 C133 106.9(3) . .
C127 P12 C120 101.3(3) . .
C133 P12 C120 100.6(3) . .
C127 P12 Cu12 117.1(2) . .
C133 P12 Cu12 110.5(2) . .
C120 P12 Cu12 118.67(19) . .
C157 P13 C163 99.5(3) . .
C157 P13 C150 108.2(3) . .
C163 P13 C150 106.6(3) . .
C157 P13 Cu13 116.2(2) . .
C163 P13 Cu13 123.4(2) . .
C150 P13 Cu13 102.1(2) . .
C213 P21 C207 106.7(3) . .
C213 P21 C200 100.5(3) . .
C207 P21 C200 99.6(3) . .
C213 P21 Cu21 116.7(2) . .
C207 P21 Cu21 111.3(2) . .
C200 P21 Cu21 119.97(19) . .
C220 P22 C233 106.1(3) . .
C220 P22 C227 95.9(3) . .
C233 P22 C227 100.1(3) . .
C220 P22 Cu22 114.5(2) . .
C233 P22 Cu22 114.6(2) . .
C227 P22 Cu22 122.82(19) . .
C263 P23 C257 97.1(3) . .
C263 P23 C250 107.4(3) . .
C257 P23 C250 106.2(3) . .
C263 P23 Cu23 122.6(2) . .
C257 P23 Cu23 120.0(2) . .
C250 P23 Cu23 102.4(2) . .
C101 C100 P11 104.3(5) . .
C102 C101 C106 121.6(7) . .
C102 C101 C100 115.2(7) . .
C106 C101 C100 123.3(6) . .
C103 C102 C101 116.1(8) . .
C102 C103 C104 121.4(8) . .
C105 C104 C103 123.1(7) . .
C106 C105 C104 115.2(8) . .
C105 C106 C101 122.6(7) . .
C112 C107 C108 122.2(6) . .
C112 C107 P11 119.3(5) . .
C108 C107 P11 118.5(5) . .
C109 C108 C107 119.7(6) . .
C108 C109 C110 118.3(7) . .
C109 C110 C111 121.9(6) . .
C112 C111 C110 120.2(7) . .
C111 C112 C107 117.7(7) . .
C114 C113 C118 119.7(6) . .
C114 C113 P11 116.4(5) . .
C118 C113 P11 123.9(5) . .
C113 C114 C115 115.7(7) . .
C114 C115 C116 124.3(7) . .
C117 C116 C115 121.6(7) . .
C116 C117 C118 115.3(8) . .
C117 C118 C113 123.4(7) . .
C121 C120 P12 114.8(5) . .
C122 C121 C126 117.8(7) . .
C122 C121 C120 116.4(7) . .
C126 C121 C120 125.8(6) . .
C121 C122 C123 116.8(8) . .
C122 C123 C124 124.5(7) . .
C125 C124 C123 120.0(8) . .
C124 C125 C126 115.2(8) . .
C125 C126 C121 125.7(7) . .
C128 C127 C132 123.1(6) . .
C128 C127 P12 120.4(5) . .
C132 C127 P12 116.4(5) . .
C129 C128 C127 116.2(7) . .
C128 C129 C130 119.8(7) . .
C131 C130 C129 125.0(7) . .
C132 C131 C130 115.8(8) . .
C131 C132 C127 120.1(7) . .
C138 C133 C134 116.7(6) . .
C138 C133 P12 119.9(6) . .
C134 C133 P12 123.0(5) . .
C135 C134 C133 124.3(7) . .
C136 C135 C134 118.0(7) . .
C135 C136 C137 119.5(7) . .
C138 C137 C136 122.6(7) . .
C133 C138 C137 118.9(7) . .
C141 C140 C142 126.8(7) . 3_566
C142 C141 C140 113.1(8) . .
C141 C142 C140 120.0(8) . 3_566
C145 C143 C144 114.0(13) 3_665 .
C143 C144 C145 124.2(11) . .
C143 C145 C144 121.7(13) 3_665 .
C151 C150 P13 118.6(5) . .
C152 C151 C156 115.7(6) . .
C152 C151 C150 121.4(6) . .
C156 C151 C150 122.9(6) . .
C151 C152 C153 121.3(6) . .
C154 C153 C152 122.0(7) . .
C155 C154 C153 116.6(7) . .
C154 C155 C156 121.6(7) . .
C151 C156 C155 122.9(7) . .
C158 C157 C162 122.8(6) . .
C158 C157 P13 107.6(5) . .
C162 C157 P13 129.3(5) . .
C159 C158 C157 111.6(7) . .
C158 C159 C160 125.4(7) . .
C161 C160 C159 123.7(6) . .
C160 C161 C162 112.3(7) . .
C161 C162 C157 124.2(6) . .
C164 C163 C168 119.5(6) . .
C164 C163 P13 113.9(5) . .
C168 C163 P13 126.4(5) . .
C163 C164 C165 117.7(6) . .
C164 C165 C166 121.9(6) . .
C167 C166 C165 121.2(6) . .
C166 C167 C168 116.4(6) . .
C167 C168 C163 123.2(6) . .
C201 C200 P21 114.1(4) . .
C202 C201 C206 115.4(6) . .
C202 C201 C200 116.5(6) . .
C206 C201 C200 128.1(6) . .
C201 C202 C203 117.4(7) . .
C202 C203 C204 125.2(7) . .
C205 C204 C203 117.5(7) . .
C204 C205 C206 117.7(8) . .
C205 C206 C201 126.8(6) . .
C208 C207 C212 115.8(7) . .
C208 C207 P21 123.4(6) . .
C212 C207 P21 120.8(5) . .
C207 C208 C209 119.2(7) . .
C210 C209 C208 124.8(7) . .
C211 C210 C209 116.9(7) . .
C210 C211 C212 118.1(7) . .
C207 C212 C211 125.2(6) . .
C214 C213 C218 123.9(6) . .
C214 C213 P21 119.1(5) . .
C218 C213 P21 117.0(5) . .
C215 C214 C213 116.7(7) . .
C214 C215 C216 117.9(7) . .
C217 C216 C215 126.5(6) . .
C218 C217 C216 115.6(7) . .
C217 C218 C213 119.4(7) . .
C221 C220 P22 102.9(5) . .
C222 C221 C226 118.0(7) . .
C222 C221 C220 118.6(7) . .
C226 C221 C220 123.5(6) . .
C221 C222 C223 118.0(8) . .
C222 C223 C224 123.3(7) . .
C225 C224 C223 118.0(8) . .
C224 C225 C226 119.2(8) . .
C225 C226 C221 123.5(6) . .
C228 C227 C232 118.5(6) . .
C228 C227 P22 113.9(5) . .
C232 C227 P22 127.3(5) . .
C227 C228 C229 117.0(7) . .
C228 C229 C230 123.9(7) . .
C231 C230 C229 120.3(7) . .
C230 C231 C232 115.2(7) . .
C231 C232 C227 125.0(7) . .
C234 C233 C238 122.1(6) . .
C234 C233 P22 117.8(5) . .
C238 C233 P22 120.0(5) . .
C235 C234 C233 116.5(8) . .
C234 C235 C236 120.2(7) . .
C237 C236 C235 124.3(6) . .
C238 C237 C236 113.9(7) . .
C237 C238 C233 122.9(6) . .
C251 C250 P23 118.9(5) . .
C252 C251 C256 114.3(6) . .
C252 C251 C250 123.9(6) . .
C256 C251 C250 121.7(6) . .
C251 C252 C253 123.1(7) . .
C254 C253 C252 121.8(7) . .
C255 C254 C253 116.8(7) . .
C254 C255 C256 122.2(7) . .
C251 C256 C255 121.7(7) . .
C262 C257 C258 120.6(6) . .
C262 C257 P23 109.3(5) . .
C258 C257 P23 129.9(5) . .
C259 C258 C257 125.1(6) . .
C260 C259 C258 112.6(8) . .
C259 C260 C261 123.9(7) . .
C262 C261 C260 123.3(7) . .
C261 C262 C257 114.3(7) . .
C268 C263 C264 119.2(5) . .
C268 C263 P23 115.1(5) . .
C264 C263 P23 125.7(4) . .
C265 C264 C263 122.6(6) . .
C266 C265 C264 117.2(6) . .
C265 C266 C267 121.0(6) . .
C268 C267 C266 121.4(6) . .
C263 C268 C267 118.6(6) . .

loop_
_geom_bond_atom_site_label_1
_geom_bond_atom_site_label_2
_geom_bond_distance
_geom_bond_site_symmetry_2
Cu11 P11 2.3146(18) .
Cu11 Cu12 2.5249(10) .
Cu11 Cu13 2.5871(12) 3_655
Cu11 Cu13 2.6478(11) .
Cu11 Cu12 2.7224(11) 3_655
Cu12 P12 2.2003(17) .
Cu12 Cu13 2.4843(10) .
Cu12 Cu13 2.6046(11) 3_655
Cu12 Cu11 2.7224(11) 3_655
Cu13 P13 2.2387(17) .
Cu13 Cu11 2.5871(12) 3_655
Cu13 Cu12 2.6046(11) 3_655
Cu21 P21 2.2443(18) .
Cu21 Cu22 2.4318(10) .
Cu21 Cu23 2.5130(10) .
Cu21 Cu23 2.7166(11) 3_565
Cu21 Cu22 2.8304(11) 3_565
Cu22 P22 2.2874(18) .
Cu22 Cu23 2.5706(11) 3_565
Cu22 Cu23 2.6204(11) .
Cu22 Cu21 2.8305(11) 3_565
Cu23 P23 2.2613(17) .
Cu23 Cu22 2.5705(11) 3_565
Cu23 Cu21 2.7166(11) 3_565
P11 C107 1.832(7) .
P11 C113 1.834(7) .
P11 C100 1.849(7) .
P12 C127 1.756(6) .
P12 C133 1.781(6) .
P12 C120 1.984(7) .
P13 C157 1.773(6) .
P13 C163 1.798(6) .
P13 C150 1.952(7) .
P21 C213 1.729(6) .
P21 C207 1.814(6) .
P21 C200 1.969(7) .
P22 C220 1.810(6) .
P22 C233 1.812(7) .
P22 C227 1.877(7) .
P23 C263 1.772(6) .
P23 C257 1.778(6) .
P23 C250 1.966(7) .
C100 C101 1.441(9) .
C101 C102 1.341(10) .
C101 C106 1.422(10) .
C102 C103 1.334(10) .
C103 C104 1.414(12) .
C104 C105 1.337(11) .
C105 C106 1.323(9) .
C107 C112 1.414(9) .
C107 C108 1.492(9) .
C108 C109 1.369(9) .
C109 C110 1.412(10) .
C110 C111 1.488(11) .
C111 C112 1.373(9) .
C113 C114 1.352(9) .
C113 C118 1.486(10) .
C114 C115 1.380(9) .
C115 C116 1.431(12) .
C116 C117 1.348(11) .
C117 C118 1.378(10) .
C120 C121 1.481(9) .
C121 C122 1.285(8) .
C121 C126 1.431(10) .
C122 C123 1.366(10) .
C123 C124 1.400(11) .
C124 C125 1.292(11) .
C125 C126 1.352(11) .
C127 C128 1.426(9) .
C127 C132 1.466(10) .
C128 C129 1.344(9) .
C129 C130 1.451(11) .
C130 C131 1.403(11) .
C131 C132 1.350(9) .
C133 C138 1.325(9) .
C133 C134 1.376(9) .
C134 C135 1.357(10) .
C135 C136 1.290(10) .
C136 C137 1.368(11) .
C137 C138 1.364(10) .
C140 C141 1.348(11) .
C140 C142 1.475(12) 3_566
C141 C142 1.286(10) .
C142 C140 1.475(12) 3_566
C143 C145 1.354(15) 3_665
C143 C144 1.378(15) .
C144 C145 1.479(16) .
C145 C143 1.354(15) 3_665
C150 C151 1.498(9) .
C151 C152 1.323(8) .
C151 C156 1.332(9) .
C152 C153 1.386(9) .
C153 C154 1.337(9) .
C154 C155 1.304(9) .
C155 C156 1.374(10) .
C157 C158 1.362(8) .
C157 C162 1.457(9) .
C158 C159 1.352(9) .
C159 C160 1.433(11) .
C160 C161 1.336(10) .
C161 C162 1.359(9) .
C163 C164 1.318(8) .
C163 C168 1.400(8) .
C164 C165 1.352(8) .
C165 C166 1.381(9) .
C166 C167 1.328(9) .
C167 C168 1.336(8) .
C200 C201 1.490(9) .
C201 C202 1.323(8) .
C201 C206 1.397(9) .
C202 C203 1.382(10) .
C203 C204 1.392(10) .
C204 C205 1.286(9) .
C205 C206 1.360(9) .
C207 C208 1.298(8) .
C207 C212 1.350(8) .
C208 C209 1.363(10) .
C209 C210 1.346(10) .
C210 C211 1.293(9) .
C211 C212 1.379(9) .
C213 C214 1.428(9) .
C213 C218 1.446(9) .
C214 C215 1.327(9) .
C215 C216 1.436(11) .
C216 C217 1.405(10) .
C217 C218 1.324(8) .
C220 C221 1.507(10) .
C221 C222 1.308(9) .
C221 C226 1.407(9) .
C222 C223 1.407(11) .
C223 C224 1.409(12) .
C224 C225 1.292(10) .
C225 C226 1.387(10) .
C227 C228 1.337(9) .
C227 C232 1.452(10) .
C228 C229 1.393(10) .
C229 C230 1.465(11) .
C230 C231 1.318(10) .
C231 C232 1.423(10) .
C233 C234 1.420(9) .
C233 C238 1.465(9) .
C234 C235 1.362(10) .
C235 C236 1.485(12) .
C236 C237 1.414(10) .
C237 C238 1.372(9) .
C250 C251 1.501(8) .
C251 C252 1.322(9) .
C251 C256 1.339(9) .
C252 C253 1.370(10) .
C253 C254 1.303(10) .
C254 C255 1.297(10) .
C255 C256 1.385(11) .
C257 C262 1.337(9) .
C257 C258 1.465(9) .
C258 C259 1.352(9) .
C259 C260 1.296(11) .
C260 C261 1.467(12) .
C261 C262 1.336(9) .
C263 C268 1.332(8) .
C263 C264 1.397(8) .
C264 C265 1.339(8) .
C265 C266 1.323(9) .
C266 C267 1.390(9) .
C267 C268 1.335(8) .
